data_9003439
loop_
_publ_author_name
'Gatta, G. D.'
'Ballaran, T. B.'
'Comodi, P.'
'Zanazzi, P. F.'

_publ_section_title
;Isothermal equation of state and compressional behavior of tetragonal
 edingtonite Sample at P = 0.0001 GPa in air
;
_journal_name_full 'American Mineralogist'
_journal_page_first 633
_journal_page_last 639
_journal_volume 89
_journal_year 2004
_chemical_formula_sum 'Al1.96 Ba0.94 H8 O13.54 Si3.04'
_chemical_name_mineral Edingtonite
_space_group_IT_number 113
_symmetry_space_group_name_Hall 'P -4 2ab'
_symmetry_space_group_name_H-M 'P -4 21 m'
_cell_angle_alpha 90
_cell_angle_beta 90
_cell_angle_gamma 90
_cell_formula_units_Z 2
_cell_length_a 9.5909
_cell_length_b 9.5909
_cell_length_c 6.5339
_cell_volume 601.023
_database_code_amcsd 0003529
_diffrn_ambient_pressure 100
_exptl_crystal_density_diffrn 2.719
_exptl_crystal_pressure_history 'P = 0.0001 GPa in air'
_cod_original_formula_sum 'Ba.94 (Si3.04 Al1.96) O13.54 H8'
_cod_database_code 9003439

loop_
_space_group_symop_operation_xyz
x,y,z
1/2-y,1/2-x,z
y,-x,-z
1/2-x,1/2+y,-z
-x,-y,z
1/2+y,1/2+x,z
-y,x,-z
1/2+x,1/2-y,-z

loop_
_atom_site_label
_atom_site_fract_x
_atom_site_fract_y
_atom_site_fract_z
_atom_site_occupancy
_atom_site_U_iso_or_equiv
_atom_site_type_symbol
_atom_site_attached_hydrogens
Ba1 0.50000 0.00000 0.64292 0.79000 0.01583 Ba 0
Ba2 0.50000 0.00000 0.59380 0.15000 0.01380 Ba 0
SiT1 0.00000 0.00000 0.00000 0.60000 0.00933 Si 0
AlT1 0.00000 0.00000 0.00000 0.40000 0.00933 Al 0
SiT2 -0.17347 0.09318 0.38107 0.61000 0.00934 Si 0
AlT2 -0.17347 0.09318 0.38107 0.39000 0.00934 Al 0
O1 0.17297 0.32703 0.62436 1.00000 0.01337 O 0
O23 -0.04481 0.19643 0.46501 1.00000 0.01664 O 0
O45 -0.13667 0.03769 0.14424 1.00000 0.01659 O 0
Wat1 0.17659 0.32341 0.14610 0.79000 0.03100 O 2
Wat2 0.37786 0.12214 -0.02510 0.98000 0.05810 O 2

loop_
_cod_changelog_entry_id
_cod_changelog_entry_author
_cod_changelog_entry_date
_cod_changelog_entry_text
1
;cod-tools version 3.8.0
Id: cif_guess_AMCSD_atom_types 9581 2023-05-17 12:35:41Z saulius
;
2023-05-18T11:37:30+03:00
;Derived atom types and hydrogen counts
from atom names that follow the AMCSD naming convention
(Wat == water, O-H == hydroxyl).
;

loop_
_cod_related_entry_id
_cod_related_entry_database
_cod_related_entry_code
1 AMCSD 0003529
